data_9011769
loop_
_publ_author_name
'Pekov, I. V.'
'Chukanov, N. V.'
'Ferraris, G.'
'Gula, A.'
'Pushcharovsky, D. Y.'
'Zadov, A. E.'

_publ_section_title
;Tsepinite-Ca,(Ca,K,Na,[])2(Ti,Nb)2(Si4O12)(OH,O)2*4H2O, a new mineral of the
 labuntsovite group from the Khibiny alkaline massif, Kola peninsula - novel
 disordered sites in the vuoriyarvite-type structure Locality: Lovchorrite
 mine, Hackman Valley, Yukspor Mountian, Khibiny massif, Kola Peninsula,
 Russia
;
_journal_name_full 'Neues Jahrbuch fur Mineralogie, Monatshefte'
_journal_page_first 461
_journal_page_last 480
_journal_paper_doi 10.1127/0028-3649/2003/2003-0461
_journal_volume 2003
_journal_year 2003
_chemical_compound_source 'Lovchorrite mine, Hackman Valley, Yukspor Mountian, Khibiny massif,'
_chemical_formula_sum
;Ba0.27 Ca1.105 Fe0.005 H42.44 K0.555 Mn0.025 Na0.7 Nb0.8 O35.064 Si8 Sr0.34
 Ti3.2 Zn0.015
;
_chemical_name_mineral Tsepinite-Ca
_space_group_IT_number 12
_symmetry_space_group_name_Hall '-C 2y'
_symmetry_space_group_name_H-M 'C 1 2/m 1'
_cell_angle_alpha 90
_cell_angle_beta 117.26
_cell_angle_gamma 90
_cell_formula_units_Z 2
_cell_length_a 14.484
_cell_length_b 14.191
_cell_length_c 7.907
_cell_volume 1444.722
_database_code_amcsd 0014929
_exptl_crystal_density_diffrn 2.776
_cod_original_formula_sum
;Na.7 K.555 O35.064 Ba.27 Ca1.105 Sr.34 Mn.025 Fe.005 Zn.015 (Ti3.2 Nb.8) Si8
 H42.44
;
_cod_database_code 9011769

loop_
_space_group_symop_operation_xyz
x,y,z
1/2+x,1/2+y,z
x,-y,z
1/2+x,1/2-y,z
-x,y,-z
1/2-x,1/2+y,-z
-x,-y,-z
1/2-x,1/2-y,-z

loop_
_atom_site_label
_atom_site_fract_x
_atom_site_fract_y
_atom_site_fract_z
_atom_site_occupancy
_atom_site_U_iso_or_equiv
_atom_site_type_symbol
_atom_site_attached_hydrogens
NaA 0.41340 0.74010 0.00000 0.17500 0.04900 Na 0
KA 0.41340 0.74010 0.00000 0.13880 0.04900 K 0
WatA 0.41340 0.74010 0.00000 0.04370 0.04900 O 2
BaA* 0.50000 0.65700 0.00000 0.08750 0.23000 Ba 0
WatA* 0.50000 0.65700 0.00000 0.91250 0.23000 O 2
CaB 0.43200 0.00000 0.70000 0.13000 0.15000 Ca 0
SrB 0.43200 0.00000 0.70000 0.10000 0.15000 Sr 0
WatB 0.43200 0.00000 0.70000 0.65000 0.15000 O 2
BaB*1 0.50000 0.82900 0.00000 0.01580 0.12000 Ba 0
WatB*1 0.50000 0.82900 0.00000 0.31750 0.12000 O 2
BaB*2 0.46200 0.90700 0.85100 0.00790 0.02000 Ba 0
WatB*2 0.46200 0.90700 0.85100 0.15870 0.02000 O 2
BaB*3 0.46200 0.84900 0.84700 0.00790 0.10000 Ba 0
WatB*3 0.46200 0.84900 0.84700 0.15870 0.10000 O 2
SrC 0.08600 0.00000 0.33000 0.07000 0.10000 Sr 0
WatC 0.08600 0.00000 0.33000 0.93000 0.10000 O 2
CaC* 0.25100 0.00000 0.50100 0.21000 0.01500 Ca 0
CaD 0.00000 0.00000 0.50000 0.42500 0.02400 Ca 0
MnD 0.00000 0.00000 0.50000 0.02500 0.02400 Mn 0
FeD 0.00000 0.00000 0.50000 0.00500 0.02400 Fe 0
ZnD 0.00000 0.00000 0.50000 0.01500 0.02400 Zn 0
TiM1 0.00000 0.75830 0.50000 0.80000 0.02700 Ti 0
NbM1 0.00000 0.75830 0.50000 0.20000 0.02700 Nb 0
TiM2 0.75000 0.75000 0.50000 0.80000 0.03300 Ti 0
NbM2 0.75000 0.75000 0.50000 0.20000 0.03300 Nb 0
Si1 0.20040 0.11140 0.79110 1.00000 0.01740 Si 0
Si2 0.68870 0.88940 0.76480 1.00000 0.01710 Si 0
O1 0.90010 0.76050 0.60200 0.39000 0.02300 O 0
O-H1 0.90010 0.76050 0.60200 0.61000 0.02300 O 1
O2 0.91940 0.86260 0.32600 1.00000 0.04000 O 0
O3 0.24820 0.86050 0.34200 1.00000 0.03700 O 0
O4 0.26940 0.83340 0.70900 1.00000 0.03700 O 0
O5 0.41900 0.83310 0.30800 1.00000 0.04400 O 0
O6 0.34000 0.00000 0.25400 1.00000 0.04900 O 0
O7 0.24180 0.86890 0.01400 1.00000 0.03700 O 0
O8 0.21500 0.00000 0.76200 1.00000 0.04500 O 0

loop_
_cod_changelog_entry_id
_cod_changelog_entry_author
_cod_changelog_entry_date
_cod_changelog_entry_text
1
;cod-tools version 3.8.0
Id: cif_guess_AMCSD_atom_types 9581 2023-05-17 12:35:41Z saulius
;
2023-05-21T08:54:11+03:00
;Derived atom types and hydrogen counts
from atom names that follow the AMCSD naming convention
(Wat == water, O-H == hydroxyl).
;

loop_
_cod_related_entry_id
_cod_related_entry_database
_cod_related_entry_code
1 AMCSD 0014929
